data_7238917
loop_
_publ_author_name
'Xiang, Haoyue'
'Chen, Yanhong'
'He, Qian'
'Xie, Yuyuan'
'Yang, Chunhao'

_publ_section_title
;
 Pot, atom and step economic synthesis: a diversity-oriented approach to
 construct 2-substituted pyrrolo[2,1-f][1,2,4]triazin-4(3H)-ones
;
_journal_issue 17
_journal_name_full 'RSC Advances'
_journal_page_first 5807
_journal_paper_doi 10.1039/c3ra22909b
_journal_volume 3
_journal_year 2013
_chemical_formula_sum 'C21 H14 Br N5 O2'
_chemical_formula_weight 448.28
_chemical_name_common x2
_space_group_IT_number 2
_space_group_name_Hall '-P 1'
_space_group_name_H-M_alt 'P -1'
_symmetry_cell_setting triclinic
_symmetry_space_group_name_H-M 'P -1'
_atom_sites_solution_hydrogens geom
_atom_sites_solution_primary direct
_atom_sites_solution_secondary difmap
_audit_creation_method SHELXL-97
_cell_angle_alpha 103.513(5)
_cell_angle_beta 104.362(4)
_cell_angle_gamma 101.119(4)
_cell_formula_units_Z 2
_cell_length_a 7.0998(5)
_cell_length_b 10.4533(7)
_cell_length_c 14.2795(10)
_cell_measurement_reflns_used 4540
_cell_measurement_temperature 100(2)
_cell_measurement_theta_max 25.00
_cell_measurement_theta_min 2.08
_cell_volume 962.19(12)
_computing_cell_refinement 'Bruker SAINT'
_computing_data_collection 'Bruker APEX2'
_computing_data_reduction 'Bruker SAINT'
_computing_molecular_graphics 'Bruker SHELXTL'
_computing_publication_material 'Bruker SHELXTL'
_computing_structure_refinement 'SHELXL-97 (Sheldrick, 2008)'
_computing_structure_solution 'SHELXS-97 (Sheldrick, 2008)'
_diffrn_ambient_temperature 100(2)
_diffrn_measured_fraction_theta_full 1.000
_diffrn_measured_fraction_theta_max 1.000
_diffrn_measurement_device_type 'Bruker APEX-II CCD'
_diffrn_radiation_monochromator graphite
_diffrn_radiation_source 'fine-focus sealed tube'
_diffrn_radiation_type MoK\a
_diffrn_radiation_wavelength 0.71073
_diffrn_reflns_av_R_equivalents 0.0253
_diffrn_reflns_av_sigmaI/netI 0.0239
_diffrn_reflns_limit_h_max 8
_diffrn_reflns_limit_h_min -8
_diffrn_reflns_limit_k_max 12
_diffrn_reflns_limit_k_min -12
_diffrn_reflns_limit_l_max 16
_diffrn_reflns_limit_l_min -16
_diffrn_reflns_number 14062
_diffrn_reflns_theta_full 25.00
_diffrn_reflns_theta_max 25.00
_diffrn_reflns_theta_min 2.08
_exptl_absorpt_coefficient_mu 2.164
_exptl_absorpt_correction_T_max 0.7456
_exptl_absorpt_correction_T_min 0.5914
_exptl_absorpt_correction_type multi-scan
_exptl_absorpt_process_details sadabs
_exptl_crystal_colour colorless
_exptl_crystal_density_diffrn 1.547
_exptl_crystal_density_method 'not measured'
_exptl_crystal_description clear
_exptl_crystal_F_000 452
_exptl_crystal_size_max 0.25
_exptl_crystal_size_mid 0.22
_exptl_crystal_size_min 0.20
_refine_diff_density_max 0.461
_refine_diff_density_min -0.659
_refine_diff_density_rms 0.049
_refine_ls_extinction_coef 0.0015(5)
_refine_ls_extinction_expression Fc^*^=kFc[1+0.001xFc^2^\l^3^/sin(2\q)]^-1/4^
_refine_ls_extinction_method SHELXL
_refine_ls_goodness_of_fit_ref 0.958
_refine_ls_hydrogen_treatment mixed
_refine_ls_matrix_type full
_refine_ls_number_parameters 266
_refine_ls_number_reflns 3394
_refine_ls_number_restraints 0
_refine_ls_restrained_S_all 0.958
_refine_ls_R_factor_all 0.0472
_refine_ls_R_factor_gt 0.0359
_refine_ls_shift/su_max 0.001
_refine_ls_shift/su_mean 0.000
_refine_ls_structure_factor_coef Fsqd
_refine_ls_weighting_details 'calc w=1/[\s^2^(Fo^2^)+(0.0219P)^2^+1.4376P] where P=(Fo^2^+2Fc^2^)/3'
_refine_ls_weighting_scheme calc
_refine_ls_wR_factor_gt 0.0774
_refine_ls_wR_factor_ref 0.0835
_reflns_number_gt 2807
_reflns_number_total 3394
_reflns_threshold_expression >2sigma(I)
_cod_data_source_file c3ra22909b.txt
_cod_data_source_block 20120061_0ma
_cod_depositor_comments
;
The following automatic conversions were performed:

data item '_symmetry_cell_setting' value 'Triclinic' was changed to
'triclinic' in accordance with the
/home/saulius/struct/COD-crude-data/automatic-downloads/DataCite-retrospective/RSC/depositions/lib/dictionaries/cif_core.dic
dictionary named 'cif_core.dic' version 2.4.2 last updated on
2011-04-26.

Automatic conversion script
Id: cif_fix_values 6909 2019-04-08 15:41:33Z antanas 
;
_cod_original_sg_symbol_H-M p-1
_cod_database_code 7238917

loop_
_symmetry_equiv_pos_as_xyz
'x, y, z'
'-x, -y, -z'

loop_
_atom_site_label
_atom_site_type_symbol
_atom_site_fract_x
_atom_site_fract_y
_atom_site_fract_z
_atom_site_U_iso_or_equiv
_atom_site_adp_type
_atom_site_occupancy
_atom_site_symmetry_multiplicity
_atom_site_calc_flag
_atom_site_refinement_flags
Br1 Br 0.30449(5) 1.20028(3) 0.22432(4) 0.07282(17) Uani 1 1 d .
O1 O -0.1004(4) 0.2257(2) 0.43266(15) 0.0569(6) Uani 1 1 d .
O2 O 0.0459(3) 0.5850(2) 0.39939(15) 0.0484(5) Uani 1 1 d .
H5 H 0.067(6) 0.637(4) 0.453(3) 0.073 Uiso 1 1 d .
N1 N -0.2929(3) 0.0570(2) 0.16720(16) 0.0368(5) Uani 1 1 d .
N2 N -0.2686(3) 0.1629(2) 0.12552(16) 0.0387(5) Uani 1 1 d .
N3 N -0.0466(3) 0.6002(2) 0.13484(16) 0.0379(5) Uani 1 1 d .
N4 N -0.2300(4) 0.5442(2) 0.06122(18) 0.0483(6) Uani 1 1 d .
N5 N -0.1344(3) 0.3034(2) 0.29480(16) 0.0381(5) Uani 1 1 d .
H4 H -0.0846 0.3861 0.3336 0.046 Uiso 1 1 calc R
C1 C -0.3712(5) -0.1515(3) 0.1795(2) 0.0494(8) Uani 1 1 d .
H1 H -0.4175 -0.2459 0.1624 0.059 Uiso 1 1 calc R
C2 C -0.3733(4) -0.0763(3) 0.1125(2) 0.0442(7) Uani 1 1 d .
H3 H -0.4212 -0.1105 0.0423 0.053 Uiso 1 1 calc R
C3 C -0.1900(4) 0.2827(3) 0.19172(19) 0.0349(6) Uani 1 1 d .
C4 C -0.1625(4) 0.4020(3) 0.15559(19) 0.0363(6) Uani 1 1 d .
C5 C -0.0007(4) 0.5171(3) 0.19312(18) 0.0327(6) Uani 1 1 d .
C6 C 0.0518(4) 0.7404(3) 0.1523(2) 0.0390(6) Uani 1 1 d .
C7 C 0.0570(5) 0.7897(3) 0.0717(2) 0.0478(7) Uani 1 1 d .
H13 H 0.0079 0.7321 0.0056 0.057 Uiso 1 1 calc R
C8 C 0.1380(5) 0.9279(3) 0.0926(3) 0.0534(8) Uani 1 1 d .
H14 H 0.1452 0.9662 0.0406 0.064 Uiso 1 1 calc R
C9 C 0.2079(4) 1.0077(3) 0.1915(3) 0.0486(8) Uani 1 1 d .
C10 C -0.2971(4) 0.4254(3) 0.0743(2) 0.0460(7) Uani 1 1 d .
H10 H -0.4197 0.3636 0.0343 0.055 Uiso 1 1 calc R
C11 C -0.2388(4) 0.0675(3) 0.2698(2) 0.0383(6) Uani 1 1 d .
C12 C -0.2878(5) -0.0621(3) 0.2777(2) 0.0471(7) Uani 1 1 d .
H2 H -0.2690 -0.0861 0.3374 0.057 Uiso 1 1 calc R
C13 C -0.1530(4) 0.2012(3) 0.3397(2) 0.0397(6) Uani 1 1 d .
C14 C 0.1983(4) 0.5514(2) 0.27014(19) 0.0323(6) Uani 1 1 d .
C15 C 0.3698(4) 0.5500(3) 0.2399(2) 0.0403(6) Uani 1 1 d .
H9 H 0.3573 0.5220 0.1714 0.048 Uiso 1 1 calc R
C16 C 0.5586(4) 0.5896(3) 0.3107(3) 0.0524(8) Uani 1 1 d .
H8 H 0.6727 0.5883 0.2900 0.063 Uiso 1 1 calc R
C17 C 0.5766(4) 0.6309(4) 0.4120(3) 0.0575(9) Uani 1 1 d .
H7 H 0.7039 0.6594 0.4597 0.069 Uiso 1 1 calc R
C18 C 0.4087(4) 0.6307(3) 0.4440(2) 0.0496(8) Uani 1 1 d .
H6 H 0.4223 0.6572 0.5128 0.060 Uiso 1 1 calc R
C19 C 0.2192(4) 0.5908(3) 0.3729(2) 0.0368(6) Uani 1 1 d .
C20 C 0.1252(4) 0.8151(2) 0.24762(18) 0.0313(6) Uani 1 1 d .
H11 H 0.1224 0.7761 0.2997 0.038 Uiso 1 1 calc R
C21 C 0.2031(5) 0.9477(3) 0.2670(2) 0.0527(8) Uani 1 1 d .
H12 H 0.2564 1.0020 0.3341 0.063 Uiso 1 1 calc R

loop_
_atom_site_aniso_label
_atom_site_aniso_U_11
_atom_site_aniso_U_22
_atom_site_aniso_U_33
_atom_site_aniso_U_23
_atom_site_aniso_U_13
_atom_site_aniso_U_12
Br1 0.0539(2) 0.0404(2) 0.1301(4) 0.0293(2) 0.0338(2) 0.01391(15)
O1 0.0761(16) 0.0509(13) 0.0323(11) 0.0021(9) 0.0113(11) 0.0106(11)
O2 0.0350(11) 0.0545(13) 0.0374(11) -0.0101(9) 0.0107(9) -0.0002(9)
N1 0.0361(12) 0.0321(12) 0.0348(12) 0.0017(10) 0.0085(10) 0.0051(10)
N2 0.0392(13) 0.0326(12) 0.0345(12) 0.0017(10) 0.0065(10) 0.0035(10)
N3 0.0364(12) 0.0356(12) 0.0345(12) 0.0063(10) 0.0028(10) 0.0084(10)
N4 0.0445(14) 0.0440(14) 0.0413(13) 0.0056(11) -0.0044(11) 0.0090(11)
N5 0.0382(13) 0.0301(12) 0.0342(12) -0.0025(9) 0.0075(10) 0.0020(10)
C1 0.0502(18) 0.0319(15) 0.0574(19) 0.0041(14) 0.0143(15) 0.0050(13)
C2 0.0455(17) 0.0334(15) 0.0406(16) -0.0017(13) 0.0086(13) 0.0026(12)
C3 0.0267(13) 0.0364(14) 0.0326(14) 0.0005(11) 0.0053(11) 0.0051(11)
C4 0.0347(14) 0.0331(14) 0.0333(14) 0.0003(11) 0.0068(12) 0.0076(11)
C5 0.0316(13) 0.0326(13) 0.0304(13) 0.0027(11) 0.0086(11) 0.0102(11)
C6 0.0324(14) 0.0375(15) 0.0499(17) 0.0150(13) 0.0119(13) 0.0144(12)
C7 0.0496(18) 0.0519(18) 0.0442(17) 0.0142(14) 0.0159(14) 0.0172(15)
C8 0.0529(19) 0.056(2) 0.068(2) 0.0327(17) 0.0269(17) 0.0225(16)
C9 0.0380(16) 0.0372(16) 0.076(2) 0.0186(16) 0.0223(16) 0.0150(13)
C10 0.0411(16) 0.0387(16) 0.0397(16) -0.0020(13) -0.0032(13) 0.0057(13)
C11 0.0366(15) 0.0391(15) 0.0347(14) 0.0042(12) 0.0099(12) 0.0098(12)
C12 0.0499(18) 0.0445(17) 0.0462(17) 0.0122(14) 0.0148(14) 0.0124(14)
C13 0.0370(15) 0.0413(15) 0.0355(16) 0.0025(12) 0.0114(12) 0.0088(12)
C14 0.0292(13) 0.0277(13) 0.0368(14) 0.0076(11) 0.0074(11) 0.0065(10)
C15 0.0378(15) 0.0407(15) 0.0451(16) 0.0142(13) 0.0146(13) 0.0121(12)
C16 0.0324(16) 0.064(2) 0.066(2) 0.0227(17) 0.0178(15) 0.0168(14)
C17 0.0284(15) 0.071(2) 0.062(2) 0.0171(18) -0.0007(15) 0.0098(15)
C18 0.0412(17) 0.0567(19) 0.0371(16) 0.0068(14) 0.0001(13) 0.0059(14)
C19 0.0302(14) 0.0341(14) 0.0380(15) 0.0049(12) 0.0059(12) 0.0033(11)
C20 0.0387(14) 0.0248(12) 0.0254(12) 0.0065(10) 0.0047(11) 0.0047(11)
C21 0.0523(19) 0.0452(17) 0.0536(19) 0.0077(15) 0.0111(15) 0.0118(15)

loop_
_atom_type_symbol
_atom_type_description
_atom_type_scat_dispersion_real
_atom_type_scat_dispersion_imag
_atom_type_scat_source
C C 0.0033 0.0016 'International Tables Vol C Tables 4.2.6.8 and 6.1.1.4'
H H 0.0000 0.0000 'International Tables Vol C Tables 4.2.6.8 and 6.1.1.4'
N N 0.0061 0.0033 'International Tables Vol C Tables 4.2.6.8 and 6.1.1.4'
O O 0.0106 0.0060 'International Tables Vol C Tables 4.2.6.8 and 6.1.1.4'
Br Br -0.2901 2.4595 'International Tables Vol C Tables 4.2.6.8 and 6.1.1.4'

loop_
_geom_angle_atom_site_label_1
_geom_angle_atom_site_label_2
_geom_angle_atom_site_label_3
_geom_angle
C19 O2 H5 111(3)
C2 N1 N2 124.2(2)
C2 N1 C11 109.2(2)
N2 N1 C11 126.5(2)
C3 N2 N1 114.1(2)
C5 N3 N4 112.5(2)
C5 N3 C6 128.3(2)
N4 N3 C6 118.2(2)
C10 N4 N3 104.2(2)
C13 N5 C3 124.5(2)
C13 N5 H4 117.8
C3 N5 H4 117.8
C2 C1 C12 108.4(3)
C2 C1 H1 125.8
C12 C1 H1 125.8
N1 C2 C1 107.6(2)
N1 C2 H3 126.2
C1 C2 H3 126.2
N2 C3 N5 123.5(2)
N2 C3 C4 118.5(2)
N5 C3 C4 118.0(2)
C5 C4 C10 104.9(2)
C5 C4 C3 127.9(2)
C10 C4 C3 127.2(2)
N3 C5 C4 105.8(2)
N3 C5 C14 121.4(2)
C4 C5 C14 132.5(2)
C20 C6 C7 124.4(3)
C20 C6 N3 115.7(2)
C7 C6 N3 119.8(3)
C8 C7 C6 117.3(3)
C8 C7 H13 121.3
C6 C7 H13 121.3
C7 C8 C9 118.8(3)
C7 C8 H14 120.6
C9 C8 H14 120.6
C21 C9 C8 119.4(3)
C21 C9 Br1 120.0(2)
C8 C9 Br1 120.6(2)
N4 C10 C4 112.6(2)
N4 C10 H10 123.7
C4 C10 H10 123.7
C12 C11 N1 107.3(2)
C12 C11 C13 135.3(3)
N1 C11 C13 117.4(2)
C11 C12 C1 107.4(3)
C11 C12 H2 126.3
C1 C12 H2 126.3
O1 C13 N5 121.7(2)
O1 C13 C11 124.3(3)
N5 C13 C11 114.0(2)
C15 C14 C19 119.0(2)
C15 C14 C5 119.8(2)
C19 C14 C5 121.2(2)
C16 C15 C14 120.7(3)
C16 C15 H9 119.7
C14 C15 H9 119.7
C17 C16 C15 119.5(3)
C17 C16 H8 120.2
C15 C16 H8 120.2
C16 C17 C18 121.0(3)
C16 C17 H7 119.5
C18 C17 H7 119.5
C17 C18 C19 119.5(3)
C17 C18 H6 120.3
C19 C18 H6 120.3
O2 C19 C14 117.1(2)
O2 C19 C18 122.5(3)
C14 C19 C18 120.4(3)
C6 C20 C21 117.8(3)
C6 C20 H11 121.1
C21 C20 H11 121.1
C20 C21 C9 122.2(3)
C20 C21 H12 118.9
C9 C21 H12 118.9

loop_
_geom_bond_atom_site_label_1
_geom_bond_atom_site_label_2
_geom_bond_distance
Br1 C9 1.900(3)
O1 C13 1.235(3)
O2 C19 1.368(3)
O2 H5 0.79(4)
N1 C2 1.356(3)
N1 N2 1.377(3)
N1 C11 1.391(3)
N2 C3 1.300(3)
N3 C5 1.366(3)
N3 N4 1.372(3)
N3 C6 1.430(3)
N4 C10 1.314(4)
N5 C13 1.371(4)
N5 C3 1.378(3)
N5 H4 0.8600
C1 C2 1.371(4)
C1 C12 1.397(4)
C1 H1 0.9300
C2 H3 0.9300
C3 C4 1.454(4)
C4 C5 1.384(4)
C4 C10 1.412(4)
C5 C14 1.478(3)
C6 C20 1.314(4)
C6 C7 1.373(4)
C7 C8 1.378(4)
C7 H13 0.9300
C8 C9 1.371(5)
C8 H14 0.9300
C9 C21 1.373(4)
C10 H10 0.9300
C11 C12 1.370(4)
C11 C13 1.428(4)
C12 H2 0.9300
C14 C15 1.390(4)
C14 C19 1.389(4)
C15 C16 1.381(4)
C15 H9 0.9300
C16 C17 1.375(5)
C16 H8 0.9300
C17 C18 1.378(4)
C17 H7 0.9300
C18 C19 1.387(4)
C18 H6 0.9300
C20 C21 1.324(4)
C20 H11 0.9300
C21 H12 0.9300

loop_
_geom_torsion_atom_site_label_1
_geom_torsion_atom_site_label_2
_geom_torsion_atom_site_label_3
_geom_torsion_atom_site_label_4
_geom_torsion
C2 N1 N2 C3 179.5(3)
C11 N1 N2 C3 -1.3(4)
C5 N3 N4 C10 -0.2(3)
C6 N3 N4 C10 -169.7(2)
N2 N1 C2 C1 179.4(2)
C11 N1 C2 C1 0.0(3)
C12 C1 C2 N1 0.1(3)
N1 N2 C3 N5 0.2(4)
N1 N2 C3 C4 -178.5(2)
C13 N5 C3 N2 0.7(4)
C13 N5 C3 C4 179.4(2)
N2 C3 C4 C5 -140.0(3)
N5 C3 C4 C5 41.3(4)
N2 C3 C4 C10 40.4(4)
N5 C3 C4 C10 -138.4(3)
N4 N3 C5 C4 -0.2(3)
C6 N3 C5 C4 168.0(2)
N4 N3 C5 C14 173.8(2)
C6 N3 C5 C14 -18.0(4)
C10 C4 C5 N3 0.4(3)
C3 C4 C5 N3 -179.3(2)
C10 C4 C5 C14 -172.6(3)
C3 C4 C5 C14 7.7(5)
C5 N3 C6 C20 -34.0(4)
N4 N3 C6 C20 133.6(3)
C5 N3 C6 C7 148.7(3)
N4 N3 C6 C7 -43.7(4)
C20 C6 C7 C8 -2.6(4)
N3 C6 C7 C8 174.4(3)
C6 C7 C8 C9 -0.1(4)
C7 C8 C9 C21 2.7(5)
C7 C8 C9 Br1 -175.8(2)
N3 N4 C10 C4 0.5(3)
C5 C4 C10 N4 -0.6(3)
C3 C4 C10 N4 179.1(3)
C2 N1 C11 C12 -0.1(3)
N2 N1 C11 C12 -179.5(2)
C2 N1 C11 C13 -179.3(2)
N2 N1 C11 C13 1.3(4)
N1 C11 C12 C1 0.2(3)
C13 C11 C12 C1 179.1(3)
C2 C1 C12 C11 -0.2(4)
C3 N5 C13 O1 179.9(3)
C3 N5 C13 C11 -0.6(4)
C12 C11 C13 O1 0.3(5)
N1 C11 C13 O1 179.1(3)
C12 C11 C13 N5 -179.2(3)
N1 C11 C13 N5 -0.3(4)
N3 C5 C14 C15 -67.6(3)
C4 C5 C14 C15 104.5(3)
N3 C5 C14 C19 109.7(3)
C4 C5 C14 C19 -78.2(4)
C19 C14 C15 C16 -1.3(4)
C5 C14 C15 C16 176.1(3)
C14 C15 C16 C17 0.0(5)
C15 C16 C17 C18 1.3(5)
C16 C17 C18 C19 -1.3(5)
C15 C14 C19 O2 -177.2(2)
C5 C14 C19 O2 5.5(4)
C15 C14 C19 C18 1.4(4)
C5 C14 C19 C18 -176.0(3)
C17 C18 C19 O2 178.4(3)
C17 C18 C19 C14 -0.1(5)
C7 C6 C20 C21 2.4(4)
N3 C6 C20 C21 -174.7(3)
C6 C20 C21 C9 0.4(5)
C8 C9 C21 C20 -2.9(5)
Br1 C9 C21 C20 175.6(2)
